data_1541965
loop_
_publ_author_name
'Drits, V.A.'
'Kashaev, A.A.'

_publ_section_title
;
 An x-ray study of a single crystal of kaolinite
;
_journal_name_full Kristallografiya
_journal_page_first 224
_journal_page_last 227
_journal_volume 5
_journal_year 1960
_chemical_formula_sum 'Al2 H4 O9 Si2'
_chemical_name_systematic 'Al2 (Si2 O5) (O H)4'
_space_group_crystal_system triclinic
_space_group_IT_number 1
_space_group_name_Hall 'C 1'
_space_group_name_H-M_alt 'C 1'
_cell_angle_alpha 91.8
_cell_angle_beta 104.5
_cell_angle_gamma 90
_cell_formula_units_Z 2
_cell_length_a 5.14
_cell_length_b 8.93
_cell_length_c 7.37
_cell_volume 327.337
_citation_journal_id_ASTM KRISAJ
_cod_data_source_file Drits_KRISAJ_1960_32.cif
_cod_data_source_block H4Al2O9Si2
_cod_original_cell_volume 327.3369
_cod_original_sg_symbol_H-M 'P 1 (a+b,a-b,-c)'
_cod_original_formula_sum 'H4 Al2 O9 Si2'
_cod_database_code 1541965

loop_
_space_group_symop_id
_space_group_symop_operation_xyz
1 x,y,z
2 x+1/2,y+1/2,z

loop_
_atom_site_label
_atom_site_type_symbol
_atom_site_fract_x
_atom_site_fract_y
_atom_site_fract_z
_atom_site_occupancy
_atom_site_U_iso_or_equiv
Si1 Si+4 0.8 0.322 0.382 1 0.0
O6 O-2 0.69 0.004 0.157 1 0.0
O5 O-2 0.754 0.315 0.155 1 0.0
O2 O-2 0.278 0.32 -0.138 1 0.0
Si2 Si+4 0.8 0 0.385 1 0.0
O3 O-2 0.316 -0.008 -0.136 1 0.0
O7 O-2 0.791 0.165 0.482 1 0.0
Al2 Al+3 0.002 0.33 0.002 1 0.0
O8 O-2 0.612 -0.12 0.455 1 0.0
O9 O-2 0.108 -0.058 0.455 1 0.0
O1 O-2 0.778 0.18 -0.14 1 0.0
O4 O-2 0.248 0.184 0.155 1 0.0
Al1 Al+3 0.502 0.172 0.003 1 0.0
